data_2232539
loop_
_publ_author_name
'Asiri, Abdullah M.'
'Al-Youbi, Abdulrahman O.'
'Faidallah, Hassan M.'
'Ng, Seik Weng'

_publ_section_title
;
 2-Amino-4-(3,4-dimethoxyphenyl)-5,6-dihydrobenzo[<i>h</i>]quinoline-3-carbonitrile--3-amino-1-(3,4-dimethoxyphenyl)-9,10-dihydrophenanthrene-2,4-dicarbonitrile
 (1/19)
;
_journal_coeditor_code ZS2146
_journal_issue 11
_journal_name_full 'Acta Crystallographica Section E'
_journal_page_first o2873
_journal_paper_doi 10.1107/S1600536811040517
_journal_volume 67
_journal_year 2011
_chemical_formula_iupac '0.05C22 H19 N3 O2, 0.95C24 H19 N3 O2'
_chemical_formula_moiety '0.05(C22 H19 N3 O2), 0.95(C24 H19 N3 O2)'
_chemical_formula_sum 'C23.9 H19 N3 O2'
_chemical_formula_weight 380.22
_chemical_name_systematic
;
2-Amino-4-(3,4-dimethoxyphenyl)-5,6-dihydrobenzo[<i>h</i>]quinoline-3-
carbonitrile--3-amino-1-(3,4-dimethoxyphenyl)-9,10-dihydrophenanthrene-2,4-
dicarbonitrile (1/19)
;
_space_group_IT_number 14
_symmetry_cell_setting monoclinic
_symmetry_space_group_name_Hall '-P 2ybc'
_symmetry_space_group_name_H-M 'P 1 21/c 1'
_atom_sites_solution_hydrogens geom
_atom_sites_solution_primary direct
_atom_sites_solution_secondary difmap
_audit_creation_method SHELXL-97
_cell_angle_alpha 90.00
_cell_angle_beta 103.446(4)
_cell_angle_gamma 90.00
_cell_formula_units_Z 4
_cell_length_a 8.9347(3)
_cell_length_b 14.4915(5)
_cell_length_c 14.7818(6)
_cell_measurement_reflns_used 3220
_cell_measurement_temperature 100(2)
_cell_measurement_theta_max 29.16
_cell_measurement_theta_min 2.34
_cell_volume 1861.45(12)
_computing_cell_refinement 'CrysAlis PRO (Agilent, 2010)'
_computing_data_collection 'CrysAlis PRO (Agilent, 2010)'
_computing_data_reduction 'CrysAlis PRO (Agilent, 2010)'
_computing_molecular_graphics 'X-SEED (Barbour, 2001)'
_computing_publication_material 'publCIF (Westrip, 2010)'
_computing_structure_refinement 'SHELXL97 (Sheldrick, 2008)'
_computing_structure_solution 'SHELXS97 (Sheldrick, 2008)'
_diffrn_ambient_temperature 100(2)
_diffrn_detector_area_resol_mean 10.4041
_diffrn_measured_fraction_theta_full 0.973
_diffrn_measured_fraction_theta_max 0.973
_diffrn_measurement_device_type 'Agilent SuperNova Dual diffractometer with an Atlas detector'
_diffrn_measurement_method \w
_diffrn_radiation_monochromator Mirror
_diffrn_radiation_source 'SuperNova (Mo) X-ray Source'
_diffrn_radiation_type MoK\a
_diffrn_radiation_wavelength 0.71073
_diffrn_reflns_av_R_equivalents 0.0314
_diffrn_reflns_av_sigmaI/netI 0.0492
_diffrn_reflns_limit_h_max 8
_diffrn_reflns_limit_h_min -11
_diffrn_reflns_limit_k_max 17
_diffrn_reflns_limit_k_min -18
_diffrn_reflns_limit_l_max 17
_diffrn_reflns_limit_l_min -19
_diffrn_reflns_number 9240
_diffrn_reflns_theta_full 27.50
_diffrn_reflns_theta_max 27.50
_diffrn_reflns_theta_min 2.34
_diffrn_standards_number 0
_exptl_absorpt_coefficient_mu 0.088
_exptl_absorpt_correction_T_max 0.9826
_exptl_absorpt_correction_T_min 0.9740
_exptl_absorpt_correction_type multi-scan
_exptl_absorpt_process_details '(CrysAlis PRO; Agilent, 2010)'
_exptl_crystal_colour orange
_exptl_crystal_density_diffrn 1.357
_exptl_crystal_density_method 'not measured'
_exptl_crystal_description block
_exptl_crystal_F_000 797.6
_exptl_crystal_size_max 0.30
_exptl_crystal_size_mid 0.25
_exptl_crystal_size_min 0.20
_refine_diff_density_max 0.298
_refine_diff_density_min -0.237
_refine_ls_extinction_method none
_refine_ls_goodness_of_fit_ref 1.035
_refine_ls_hydrogen_treatment mixed
_refine_ls_matrix_type full
_refine_ls_number_parameters 270
_refine_ls_number_reflns 4160
_refine_ls_number_restraints 0
_refine_ls_restrained_S_all 1.035
_refine_ls_R_factor_all 0.0711
_refine_ls_R_factor_gt 0.0490
_refine_ls_shift/su_max 0.001
_refine_ls_shift/su_mean 0.001
_refine_ls_structure_factor_coef Fsqd
_refine_ls_weighting_details 'calc w=1/[\s^2^(Fo^2^)+(0.0502P)^2^+0.6446P] where P=(Fo^2^+2Fc^2^)/3'
_refine_ls_weighting_scheme calc
_refine_ls_wR_factor_gt 0.1097
_refine_ls_wR_factor_ref 0.1240
_reflns_number_gt 3146
_reflns_number_total 4160
_reflns_threshold_expression I>2\s(I)
_cod_data_source_file zs2146.cif
_cod_data_source_block I
_cod_original_sg_symbol_H-M 'P 21/c'
_cod_original_formula_sum 'C23.90 H19 N3 O2'
_cod_database_code 2232539
_cod_database_fobs_code 2232539

loop_
_symmetry_equiv_pos_as_xyz
'x, y, z'
'-x, y+1/2, -z+1/2'
'-x, -y, -z'
'x, -y-1/2, z-1/2'

loop_
_atom_site_type_symbol
_atom_site_label
_atom_site_fract_x
_atom_site_fract_y
_atom_site_fract_z
_atom_site_U_iso_or_equiv
_atom_site_adp_type
_atom_site_calc_flag
_atom_site_refinement_flags
_atom_site_occupancy
_atom_site_symmetry_multiplicity
_atom_site_disorder_assembly
_atom_site_disorder_group
O O1 0.30588(13) 0.63995(9) 0.10804(8) 0.0271(3) Uani d . 1 1 . .
O O2 0.07648(12) 0.69798(8) 0.17421(8) 0.0220(3) Uani d . 1 1 A .
N N1 0.94620(18) 0.95400(11) 0.33260(11) 0.0197(3) Uani d P 0.05 1 A 1
C C1' 0.94620(18) 0.95400(11) 0.33260(11) 0.0197(3) Uani d P 0.95 1 A 2
N N2 1.21403(18) 1.02734(11) 0.39566(11) 0.0279(4) Uani d P 0.95 1 A 2
N N3 1.00292(18) 0.87635(11) 0.48043(11) 0.0271(4) Uani d . 1 1 A .
H H1 1.104(3) 0.9012(16) 0.4948(16) 0.053(7) Uiso d . 1 1 . .
H H2 0.973(2) 0.8423(15) 0.5258(15) 0.035(6) Uiso d . 1 1 . .
N N4 0.68515(17) 0.74165(11) 0.49326(11) 0.0294(4) Uani d . 1 1 A .
C C1 0.84721(19) 0.97189(11) 0.24628(11) 0.0209(4) Uani d . 1 1 . .
C C2 0.8945(2) 1.02681(12) 0.17292(12) 0.0253(4) Uani d . 1 1 A .
C C3 1.0457(2) 1.02878(13) 0.16227(13) 0.0315(4) Uani d . 1 1 . .
H H3 1.1232 0.9947 0.2038 0.038 Uiso calc R 1 1 A .
C C4 1.0837(3) 1.07998(14) 0.09164(14) 0.0374(5) Uani d . 1 1 A .
H H4 1.1867 1.0808 0.0847 0.045 Uiso calc R 1 1 . .
C C5 0.9711(3) 1.12980(14) 0.03145(14) 0.0425(5) Uani d . 1 1 . .
H H5 0.9976 1.1660 -0.0161 0.051 Uiso calc R 1 1 A .
C C6 0.8200(3) 1.12739(13) 0.03999(13) 0.0382(5) Uani d . 1 1 A .
H H6 0.7435 1.1618 -0.0019 0.046 Uiso calc R 1 1 . .
C C7 0.7794(2) 1.07502(12) 0.10951(12) 0.0295(4) Uani d . 1 1 . .
C C8 0.6159(2) 1.06430(13) 0.11720(13) 0.0326(4) Uani d . 1 1 A .
H H8A 0.5449 1.0839 0.0585 0.039 Uiso calc R 1 1 . .
H H8B 0.5970 1.1035 0.1682 0.039 Uiso calc R 1 1 . .
C C9 0.5876(2) 0.96303(13) 0.13680(12) 0.0292(4) Uani d . 1 1 . .
H H9A 0.4801 0.9547 0.1424 0.035 Uiso calc R 1 1 A .
H H9B 0.6036 0.9242 0.0848 0.035 Uiso calc R 1 1 . .
C C10 0.69749(19) 0.93394(12) 0.22619(12) 0.0231(4) Uani d . 1 1 A .
C C11 0.65552(18) 0.87253(11) 0.28827(11) 0.0213(4) Uani d . 1 1 . .
C C12 0.75689(18) 0.85343(11) 0.37374(11) 0.0193(3) Uani d . 1 1 A .
C C13 0.90408(18) 0.89474(11) 0.39830(11) 0.0196(3) Uani d . 1 1 . .
C C14 1.0941(2) 0.99715(12) 0.36327(12) 0.0225(4) Uani d P 0.95 1 A 2
C C15 0.71436(18) 0.79079(12) 0.43878(12) 0.0224(4) Uani d . 1 1 . .
C C16 0.50312(18) 0.82492(12) 0.26343(11) 0.0215(4) Uani d . 1 1 A .
C C17 0.47860(19) 0.75520(12) 0.19617(12) 0.0224(4) Uani d . 1 1 . .
H H17 0.5599 0.7375 0.1683 0.027 Uiso calc R 1 1 A .
C C18 0.33741(18) 0.71173(11) 0.16982(11) 0.0203(4) Uani d . 1 1 A .
C C19 0.21512(18) 0.74044(11) 0.20790(11) 0.0193(3) Uani d . 1 1 . .
C C20 0.2414(2) 0.80721(12) 0.27631(12) 0.0249(4) Uani d . 1 1 A .
H H20 0.1605 0.8251 0.3044 0.030 Uiso calc R 1 1 . .
C C21 0.3855(2) 0.84870(13) 0.30454(12) 0.0262(4) Uani d . 1 1 . .
H H21 0.4026 0.8937 0.3526 0.031 Uiso calc R 1 1 A .
C C22 0.4368(2) 0.59651(14) 0.08517(15) 0.0368(5) Uani d . 1 1 . .
H H22A 0.4020 0.5462 0.0409 0.055 Uiso calc R 1 1 . .
H H22B 0.5043 0.5716 0.1418 0.055 Uiso calc R 1 1 . .
H H22C 0.4934 0.6420 0.0571 0.055 Uiso calc R 1 1 . .
C C23 -0.05031(19) 0.73108(12) 0.20937(13) 0.0260(4) Uani d . 1 1 . .
H H23A -0.1430 0.6957 0.1814 0.039 Uiso calc R 1 1 A .
H H23B -0.0678 0.7965 0.1937 0.039 Uiso calc R 1 1 . .
H H23C -0.0268 0.7236 0.2771 0.039 Uiso calc R 1 1 . .

loop_
_atom_site_aniso_label
_atom_site_aniso_U_11
_atom_site_aniso_U_22
_atom_site_aniso_U_33
_atom_site_aniso_U_12
_atom_site_aniso_U_13
_atom_site_aniso_U_23
O1 0.0180(6) 0.0316(7) 0.0312(7) 0.0003(5) 0.0050(5) -0.0126(6)
O2 0.0152(6) 0.0253(6) 0.0258(6) -0.0021(5) 0.0051(5) -0.0061(5)
N1 0.0175(8) 0.0197(8) 0.0218(8) -0.0008(7) 0.0042(7) -0.0027(7)
C1' 0.0175(8) 0.0197(8) 0.0218(8) -0.0008(7) 0.0042(7) -0.0027(7)
N2 0.0214(8) 0.0270(8) 0.0354(9) -0.0022(7) 0.0065(7) 0.0011(7)
N3 0.0209(8) 0.0325(9) 0.0240(8) -0.0045(7) -0.0028(6) 0.0063(7)
N4 0.0257(8) 0.0309(8) 0.0315(8) -0.0031(7) 0.0065(7) 0.0030(7)
C1 0.0233(8) 0.0196(8) 0.0192(8) 0.0004(7) 0.0036(7) -0.0026(7)
C2 0.0347(10) 0.0209(8) 0.0199(8) -0.0056(8) 0.0056(8) -0.0035(7)
C3 0.0391(11) 0.0267(10) 0.0308(10) -0.0063(8) 0.0126(9) -0.0034(8)
C4 0.0523(13) 0.0317(10) 0.0342(11) -0.0115(10) 0.0219(10) -0.0042(9)
C5 0.0717(16) 0.0323(11) 0.0272(10) -0.0162(11) 0.0190(11) -0.0001(9)
C6 0.0593(14) 0.0284(10) 0.0228(9) -0.0058(10) 0.0013(9) 0.0015(8)
C7 0.0434(11) 0.0237(9) 0.0191(9) -0.0057(8) 0.0026(8) -0.0020(7)
C8 0.0400(11) 0.0293(10) 0.0217(9) 0.0011(9) -0.0065(8) 0.0023(8)
C9 0.0298(10) 0.0303(10) 0.0225(9) -0.0031(8) -0.0041(8) 0.0001(8)
C10 0.0217(8) 0.0244(9) 0.0205(8) -0.0004(7) -0.0006(7) -0.0016(7)
C11 0.0175(8) 0.0229(8) 0.0231(8) 0.0010(7) 0.0037(7) -0.0042(7)
C12 0.0174(8) 0.0204(8) 0.0205(8) -0.0001(7) 0.0051(7) -0.0015(7)
C13 0.0180(8) 0.0185(8) 0.0216(8) 0.0019(7) 0.0031(7) -0.0025(7)
C14 0.0246(9) 0.0218(9) 0.0218(9) 0.0016(8) 0.0068(8) 0.0016(7)
C15 0.0161(8) 0.0247(9) 0.0243(9) -0.0003(7) 0.0007(7) -0.0036(7)
C16 0.0159(8) 0.0251(8) 0.0210(8) 0.0015(7) -0.0006(7) 0.0023(7)
C17 0.0164(8) 0.0281(9) 0.0225(8) 0.0019(7) 0.0041(7) -0.0008(7)
C18 0.0198(8) 0.0219(8) 0.0184(8) 0.0010(7) 0.0026(7) -0.0027(7)
C19 0.0151(8) 0.0210(8) 0.0203(8) -0.0001(6) 0.0013(7) 0.0029(7)
C20 0.0195(8) 0.0294(9) 0.0266(9) -0.0019(7) 0.0072(7) -0.0068(7)
C21 0.0230(9) 0.0300(10) 0.0247(9) -0.0023(8) 0.0035(7) -0.0072(8)
C22 0.0242(10) 0.0402(12) 0.0475(12) 0.0015(9) 0.0115(9) -0.0201(10)
C23 0.0168(8) 0.0287(9) 0.0334(10) -0.0011(7) 0.0079(7) -0.0061(8)

loop_
_atom_type_symbol
_atom_type_description
_atom_type_scat_dispersion_real
_atom_type_scat_dispersion_imag
_atom_type_scat_source
C C 0.0033 0.0016 'International Tables Vol C Tables 4.2.6.8 and 6.1.1.4'
H H 0.0000 0.0000 'International Tables Vol C Tables 4.2.6.8 and 6.1.1.4'
N N 0.0061 0.0033 'International Tables Vol C Tables 4.2.6.8 and 6.1.1.4'
O O 0.0106 0.0060 'International Tables Vol C Tables 4.2.6.8 and 6.1.1.4'

loop_
_geom_angle_atom_site_label_1
_geom_angle_atom_site_label_2
_geom_angle_atom_site_label_3
_geom_angle
C18 O1 C22 115.94(13)
C19 O2 C23 116.23(13)
C1 N1 C13 121.85(15)
C13 N3 H1 121.0(15)
C13 N3 H2 121.2(13)
H1 N3 H2 117.7(19)
N1 C1 C10 119.15(15)
N1 C1 C2 122.66(15)
C10 C1 C2 118.16(15)
C3 C2 C7 119.44(17)
C3 C2 C1 122.73(17)
C7 C2 C1 117.76(16)
C4 C3 C2 120.60(19)
C4 C3 H3 119.7
C2 C3 H3 119.7
C5 C4 C3 119.7(2)
C5 C4 H4 120.1
C3 C4 H4 120.1
C4 C5 C6 120.47(19)
C4 C5 H5 119.8
C6 C5 H5 119.8
C5 C6 C7 120.5(2)
C5 C6 H6 119.7
C7 C6 H6 119.7
C6 C7 C2 119.19(19)
C6 C7 C8 122.56(18)
C2 C7 C8 118.19(16)
C7 C8 C9 108.73(16)
C7 C8 H8A 109.9
C9 C8 H8A 109.9
C7 C8 H8B 109.9
C9 C8 H8B 109.9
H8A C8 H8B 108.3
C10 C9 C8 109.33(14)
C10 C9 H9A 109.8
C8 C9 H9A 109.8
C10 C9 H9B 109.8
C8 C9 H9B 109.8
H9A C9 H9B 108.3
C11 C10 C1 119.86(15)
C11 C10 C9 122.36(15)
C1 C10 C9 117.78(15)
C10 C11 C12 120.31(15)
C10 C11 C16 120.23(15)
C12 C11 C16 119.45(15)
C11 C12 C13 121.05(15)
C11 C12 C15 120.84(14)
C13 C12 C15 118.10(14)
N3 C13 N1 121.00(15)
N3 C13 C12 121.45(16)
N1 C13 C12 117.52(14)
N4 C15 C12 177.44(18)
C21 C16 C17 119.08(15)
C21 C16 C11 121.48(15)
C17 C16 C11 119.44(15)
C18 C17 C16 120.75(15)
C18 C17 H17 119.6
C16 C17 H17 119.6
O1 C18 C17 124.52(15)
O1 C18 C19 115.72(14)
C17 C18 C19 119.76(15)
O2 C19 C20 124.56(15)
O2 C19 C18 116.35(14)
C20 C19 C18 119.08(15)
C19 C20 C21 120.66(16)
C19 C20 H20 119.7
C21 C20 H20 119.7
C16 C21 C20 120.48(16)
C16 C21 H21 119.8
C20 C21 H21 119.8
O1 C22 H22A 109.5
O1 C22 H22B 109.5
H22A C22 H22B 109.5
O1 C22 H22C 109.5
H22A C22 H22C 109.5
H22B C22 H22C 109.5
O2 C23 H23A 109.5
O2 C23 H23B 109.5
H23A C23 H23B 109.5
O2 C23 H23C 109.5
H23A C23 H23C 109.5
H23B C23 H23C 109.5

loop_
_geom_bond_atom_site_label_1
_geom_bond_atom_site_label_2
_geom_bond_distance
O1 C18 1.370(2)
O1 C22 1.436(2)
O2 C19 1.3690(19)
O2 C23 1.434(2)
N1 C1 1.397(2)
N1 C13 1.411(2)
N2 C14 1.153(2)
N3 C13 1.351(2)
N3 H1 0.95(2)
N3 H2 0.92(2)
N4 C15 1.150(2)
C1 C10 1.413(2)
C1 C2 1.484(2)
C2 C3 1.396(3)
C2 C7 1.405(3)
C3 C4 1.386(3)
C3 H3 0.9500
C4 C5 1.381(3)
C4 H4 0.9500
C5 C6 1.386(3)
C5 H5 0.9500
C6 C7 1.392(3)
C6 H6 0.9500
C7 C8 1.499(3)
C8 C9 1.528(3)
C8 H8A 0.9900
C8 H8B 0.9900
C9 C10 1.512(2)
C9 H9A 0.9900
C9 H9B 0.9900
C10 C11 1.391(2)
C11 C12 1.400(2)
C11 C16 1.494(2)
C12 C13 1.413(2)
C12 C15 1.436(2)
C16 C21 1.374(2)
C16 C17 1.399(2)
C17 C18 1.383(2)
C17 H17 0.9500
C18 C19 1.403(2)
C19 C20 1.380(2)
C20 C21 1.394(2)
C20 H20 0.9500
C21 H21 0.9500
C22 H22A 0.9800
C22 H22B 0.9800
C22 H22C 0.9800
C23 H23A 0.9800
C23 H23B 0.9800
C23 H23C 0.9800

loop_
_geom_hbond_atom_site_label_D
_geom_hbond_atom_site_label_H
_geom_hbond_atom_site_label_A
_geom_hbond_site_symmetry_A
_geom_hbond_distance_DH
_geom_hbond_distance_HA
_geom_hbond_distance_DA
_geom_hbond_angle_DHA
_geom_hbond_publ_flag
N3 H1 O1 4_676 0.95(2) 2.24(2) 2.927(2) 129(2) yes
N3 H2 O2 4_676 0.92(2) 2.25(2) 2.987(2) 136(2) yes
